data_7706310
loop_
_publ_author_name
'Straube, Axel'
'Coburger, Peter'
'Michak, Marvin'
'Ringenberg, Mark R.'
'Hey-Hawkins, Evamarie'

_publ_section_title
;
 The core of the matter - arene substitution determines the coordination
 and catalytic behaviour of tris(1-phosphanyl-1'-ferrocenylene)arene
 gold(I) complexes.
;
_journal_issue 46
_journal_name_full 'Dalton transactions (Cambridge, England : 2003)'
_journal_page_first 16667
_journal_page_last 16682
_journal_paper_doi 10.1039/d0dt02743j
_journal_volume 49
_journal_year 2020
_chemical_formula_sum 'C71 H25.75 Ag Cl F33 Fe3 N3 O3 P3 S'
_chemical_formula_weight 2031.53
_space_group_crystal_system triclinic
_space_group_IT_number 2
_space_group_name_Hall '-P 1'
_space_group_name_H-M_alt 'P -1'
_atom_sites_solution_hydrogens geom
_audit_creation_method SHELXL-2014/7
_audit_update_record
;
2020-08-05 deposited with the CCDC.	2020-10-15 downloaded from the CCDC.
;
_cell_angle_alpha 93.368(5)
_cell_angle_beta 98.006(5)
_cell_angle_gamma 103.392(5)
_cell_formula_units_Z 2
_cell_length_a 12.7215(7)
_cell_length_b 15.1519(9)
_cell_length_c 19.1988(13)
_cell_measurement_reflns_used 1942
_cell_measurement_temperature 130
_cell_measurement_theta_max 21.5810
_cell_measurement_theta_min 2.5110
_cell_volume 3549.0(4)
_computing_cell_refinement 'CrysAlisPro 1.171.39.46 (Rigaku OD, 2018)'
_computing_data_collection 'CrysAlisPro 1.171.39.46 (Rigaku OD, 2018)'
_computing_data_reduction 'CrysAlisPro 1.171.39.46 (Rigaku OD, 2018)'
_computing_structure_refinement 'SHELXL-2014/7 (Sheldrick, 2014)'
_computing_structure_solution SHELXS
_diffrn_ambient_temperature 130
_diffrn_detector_area_resol_mean 16.3560
_diffrn_measured_fraction_theta_full 0.974
_diffrn_measured_fraction_theta_max 0.930
_diffrn_measurement_device_type 'Xcalibur, Sapphire3, Gemini'
_diffrn_measurement_method '\w scans'
_diffrn_radiation_type MoK\a
_diffrn_radiation_wavelength 0.71073
_diffrn_reflns_av_R_equivalents 0.0999
_diffrn_reflns_av_unetI/netI 0.2737
_diffrn_reflns_Laue_measured_fraction_full 0.974
_diffrn_reflns_Laue_measured_fraction_max 0.930
_diffrn_reflns_limit_h_max 15
_diffrn_reflns_limit_h_min -15
_diffrn_reflns_limit_k_max 18
_diffrn_reflns_limit_k_min -18
_diffrn_reflns_limit_l_max 23
_diffrn_reflns_limit_l_min -23
_diffrn_reflns_number 21465
_diffrn_reflns_point_group_measured_fraction_full 0.974
_diffrn_reflns_point_group_measured_fraction_max 0.930
_diffrn_reflns_theta_full 25.242
_diffrn_reflns_theta_max 26.369
_diffrn_reflns_theta_min 2.241
_diffrn_source 'fine-focus sealed X-ray tube'
_exptl_absorpt_coefficient_mu 1.147
_exptl_absorpt_correction_T_max 1.00000
_exptl_absorpt_correction_T_min 0.99501
_exptl_absorpt_correction_type multi-scan
_exptl_absorpt_process_details
; 
CrysAlisPro 1.171.39.46 (Rigaku Oxford Diffraction, 2018) 
Empirical absorption correction using spherical harmonics, 
 implemented in SCALE3 ABSPACK scaling algorithm. 
;
_exptl_crystal_colour 'clear orange'
_exptl_crystal_density_diffrn 1.901
_exptl_crystal_description needle
_exptl_crystal_F_000 1994
_exptl_crystal_size_max 0.100
_exptl_crystal_size_mid 0.040
_exptl_crystal_size_min 0.020
_refine_diff_density_max 1.565
_refine_diff_density_min -0.827
_refine_diff_density_rms 0.145
_refine_ls_extinction_method none
_refine_ls_goodness_of_fit_ref 1.011
_refine_ls_hydrogen_treatment constr
_refine_ls_matrix_type full
_refine_ls_number_parameters 1118
_refine_ls_number_reflns 13499
_refine_ls_number_restraints 68
_refine_ls_restrained_S_all 1.009
_refine_ls_R_factor_all 0.2439
_refine_ls_R_factor_gt 0.1018
_refine_ls_shift/su_max 0.029
_refine_ls_shift/su_mean 0.001
_refine_ls_structure_factor_coef Fsqd
_refine_ls_weighting_details 'w=1/[\s^2^(Fo^2^)+(0.0667P)^2^] where P=(Fo^2^+2Fc^2^)/3'
_refine_ls_weighting_scheme calc
_refine_ls_wR_factor_gt 0.1684
_refine_ls_wR_factor_ref 0.2266
_reflns_Friedel_coverage 0.000
_reflns_number_gt 5516
_reflns_number_total 13499
_reflns_threshold_expression 'I > 2\s(I)'
_cod_data_source_file d0dt02743j2.cif
_cod_data_source_block p1_pl_prelim_renumbered
_cod_database_code 7706310
_shelx_shelxl_version_number 2014/7
_shelx_space_group_comment
; 
The symmetry employed for this shelxl refinement is uniquely defined 
by the following loop, which should always be used as a source of 
symmetry information in preference to the above space-group names. 
They are only intended as comments. 
;

loop_
_space_group_symop_operation_xyz
'x, y, z'
'-x, -y, -z'

loop_
_atom_site_label
_atom_site_type_symbol
_atom_site_fract_x
_atom_site_fract_y
_atom_site_fract_z
_atom_site_U_iso_or_equiv
_atom_site_adp_type
_atom_site_occupancy
_atom_site_site_symmetry_order
_atom_site_calc_flag
_atom_site_refinement_flags_posn
_atom_site_refinement_flags_adp
_atom_site_refinement_flags_occupancy
_atom_site_disorder_assembly
_atom_site_disorder_group
Ag1 Ag 0.34690(7) 0.16665(7) 0.23462(5) 0.0309(3) Uani 1 1 d . . . . .
Fe3 Fe 0.48228(13) 0.32489(12) 0.62112(10) 0.0300(5) Uani 1 1 d . . . . .
Fe1 Fe 0.69561(12) 0.26506(12) 0.31851(9) 0.0288(5) Uani 1 1 d . . . . .
Fe2 Fe 0.16650(13) -0.00691(12) 0.39484(9) 0.0271(5) Uani 1 1 d . . . . .
S1 S 0.2510(3) 0.3487(3) 0.2659(2) 0.0526(11) Uani 1 1 d . . . . .
P2 P 0.1764(2) 0.0542(2) 0.23078(18) 0.0284(8) Uani 1 1 d . . . . .
P1 P 0.4935(2) 0.2661(2) 0.18740(18) 0.0275(8) Uani 1 1 d . . . . .
P3 P 0.2100(3) 0.2482(2) 0.62048(19) 0.0327(9) Uani 1 1 d . . . . .
F24 F 0.3137(6) 0.3882(7) 0.8841(4) 0.066(3) Uani 1 1 d . . . . .
F23 F 0.3541(8) 0.2316(7) 0.9284(5) 0.099(4) Uani 1 1 d . . . . .
F22 F 0.3127(7) 0.0828(7) 0.8339(5) 0.088(3) Uani 1 1 d . . . . .
F25 F 0.2431(5) 0.4006(5) 0.7485(4) 0.045(2) Uani 1 1 d . . . . .
F1 F 0.6244(6) 0.3625(5) 0.0779(4) 0.048(2) Uani 1 1 d . . . . .
F2 F 0.6984(7) 0.2856(6) -0.0277(4) 0.074(3) Uani 1 1 d . . . . .
F3 F 0.6795(6) 0.1030(5) -0.0412(4) 0.060(2) Uani 1 1 d . . . . .
F5 F 0.5003(5) 0.0699(5) 0.1536(4) 0.0394(19) Uani 1 1 d . . . . .
F9 F 0.1958(6) 0.3234(5) 0.0025(4) 0.058(2) Uani 1 1 d . . . . .
F10 F 0.3069(5) 0.2188(5) 0.0750(4) 0.0409(19) Uani 1 1 d . . . . .
F13 F 0.1477(8) -0.3314(5) 0.1320(4) 0.077(3) Uani 1 1 d . . . . .
F17 F -0.1507(8) 0.1757(10) 0.1185(6) 0.146(6) Uani 1 1 d . . . . .
F18 F -0.0922(7) 0.1636(9) -0.0114(5) 0.118(4) Uani 1 1 d . . . . .
F19 F 0.0859(6) 0.1017(5) -0.0296(4) 0.063(2) Uani 1 1 d . . . . .
F20 F 0.1961(6) 0.0449(5) 0.0801(4) 0.045(2) Uani 1 1 d . . . . .
F16 F -0.0350(6) 0.1273(7) 0.2288(4) 0.072(3) Uani 1 1 d . . . . .
F28 F -0.1555(5) 0.4321(5) 0.5570(4) 0.048(2) Uani 1 1 d . . . . .
F29 F -0.1187(5) 0.3734(5) 0.6880(4) 0.055(2) Uani 1 1 d . . . . .
F30 F 0.0365(5) 0.2872(5) 0.7183(4) 0.048(2) Uani 1 1 d . . . . .
F27 F -0.0254(5) 0.4079(5) 0.4612(4) 0.048(2) Uani 1 1 d . . . . .
F26 F 0.1373(5) 0.3272(5) 0.4941(4) 0.050(2) Uani 1 1 d . . . . .
F11 F 0.3587(5) -0.0395(5) 0.2173(4) 0.043(2) Uani 1 1 d . . . . .
F32 F 0.2271(8) 0.4239(6) 0.3848(5) 0.079(3) Uani 1 1 d . . . . .
F31 F 0.1071(6) 0.2986(6) 0.3484(5) 0.066(3) Uani 1 1 d . . . . .
F33 F 0.0962(8) 0.4198(7) 0.3006(6) 0.100(4) Uani 1 1 d . . . . .
F4 F 0.5873(5) -0.0015(5) 0.0531(4) 0.043(2) Uani 1 1 d . . . . .
F15 F -0.0281(6) -0.1024(5) 0.1807(4) 0.053(2) Uani 1 1 d . . . . .
F14 F -0.0393(7) -0.2749(5) 0.1340(4) 0.072(3) Uani 1 1 d . . . . .
F12 F 0.3462(7) -0.2107(5) 0.1708(4) 0.065(2) Uani 1 1 d . . . . .
F8 F 0.2630(6) 0.5083(5) 0.0257(5) 0.068(3) Uani 1 1 d . . . . .
F7 F 0.4403(6) 0.5853(5) 0.1236(4) 0.056(2) Uani 1 1 d . . . . .
F6 F 0.5514(5) 0.4825(5) 0.1971(4) 0.047(2) Uani 1 1 d . . . . .
F21 F 0.2450(5) 0.0936(5) 0.6976(5) 0.053(2) Uani 1 1 d . . . . .
O3 O 0.2996(10) 0.4354(7) 0.2465(6) 0.099(5) Uani 1 1 d . . . . .
O2 O 0.1788(8) 0.2851(7) 0.2123(6) 0.069(3) Uani 1 1 d . . . . .
O1 O 0.3252(7) 0.3071(6) 0.3074(6) 0.061(3) Uani 1 1 d . . . . .
N2 N 0.4405(7) 0.1043(7) 0.5239(5) 0.029(3) Uani 1 1 d . . . . .
N1 N 0.4798(7) 0.0834(6) 0.4057(5) 0.023(2) Uani 1 1 d . . . . .
N3 N 0.6042(7) 0.1950(7) 0.4918(5) 0.026(2) Uani 1 1 d . . . . .
C67 C -0.0719(10) 0.3926(8) 0.5725(8) 0.035(4) Uani 1 1 d . . . . .
C65 C 0.0758(10) 0.3411(9) 0.5442(7) 0.033(3) Uani 1 1 d . . . . .
C59 C 0.2620(11) 0.1696(11) 0.7435(9) 0.045(4) Uani 1 1 d . . . . .
C44 C -0.0639(12) 0.1456(13) 0.1096(9) 0.077(6) Uani 1 1 d . . . . .
C36 C 0.1663(9) -0.0642(8) 0.2023(6) 0.027(3) Uani 1 1 d . . . . .
C39 C 0.1511(15) -0.2438(10) 0.1544(7) 0.054(4) Uani 1 1 d . . . . .
C42 C 0.0848(9) 0.0820(9) 0.1605(7) 0.034(3) Uani 1 1 d . . . . .
C22 C 0.4091(10) 0.4945(9) 0.1115(7) 0.034(3) Uani 1 1 d . . . . .
C28 C 0.1926(9) -0.1346(8) 0.3821(8) 0.038(4) Uani 1 1 d . . . . .
H18 H 0.1521 -0.1829 0.3455 0.046 Uiso 1 1 calc R U . . .
C41 C 0.0674(13) -0.1246(10) 0.1812(7) 0.046(4) Uani 1 1 d . . . . .
C70 C 0.1662(13) 0.3747(12) 0.3275(10) 0.060(5) Uani 1 1 d . . . . .
C29 C 0.1649(9) -0.1198(8) 0.4489(7) 0.033(3) Uani 1 1 d . . . . .
H52 H 0.1013 -0.1558 0.4665 0.040 Uiso 1 1 calc R U . . .
C64 C 0.1010(9) 0.3110(9) 0.6100(7) 0.035(3) Uani 1 1 d . . . . .
C17 C 0.6411(11) 0.1418(10) 0.0108(7) 0.043(4) Uani 1 1 d . . . . .
C55 C 0.4714(12) 0.4516(10) 0.5974(8) 0.052(4) Uani 1 1 d . . . . .
H71 H 0.5293 0.5075 0.6111 0.062 Uiso 1 1 calc R U . . .
C1 C 0.5766(9) 0.1482(8) 0.4294(7) 0.026(3) Uani 1 1 d . . . . .
C63 C 0.2640(9) 0.3188(10) 0.7680(8) 0.040(4) Uani 1 1 d . . . . .
C16 C 0.6523(10) 0.2334(10) 0.0181(7) 0.041(4) Uani 1 1 d . . . . .
C68 C -0.0535(9) 0.3650(9) 0.6390(8) 0.038(4) Uani 1 1 d . . . . .
C2 C 0.4193(9) 0.0645(8) 0.4578(7) 0.026(3) Uani 1 1 d . . . . .
C33 C 0.0168(9) 0.0214(9) 0.4006(7) 0.039(4) Uani 1 1 d . . . . .
H88 H -0.0389 -0.0076 0.4281 0.047 Uiso 1 1 calc R U . . .
C3 C 0.5340(9) 0.1714(7) 0.5373(7) 0.023(3) Uani 1 1 d . . . . .
C40 C 0.0574(13) -0.2160(13) 0.1564(7) 0.055(5) Uani 1 1 d . . . . .
C21 C 0.4652(9) 0.4405(9) 0.1486(7) 0.033(3) Uani 1 1 d . . . . .
C31 C 0.1168(9) 0.0540(8) 0.3092(6) 0.026(3) Uani 1 1 d . . . . .
C60 C 0.2989(12) 0.1618(13) 0.8121(10) 0.060(5) Uani 1 1 d . . . . .
C34 C 0.1046(9) 0.1002(9) 0.4223(7) 0.039(4) Uani 1 1 d . . . . .
H100 H 0.1208 0.1336 0.4693 0.047 Uiso 1 1 calc R U . . .
C50 C 0.5334(9) 0.2780(9) 0.7143(7) 0.037(3) Uani 1 1 d . . . . .
H104 H 0.5043 0.2857 0.7583 0.044 Uiso 1 1 calc R U . . .
C15 C 0.6113(9) 0.2703(9) 0.0719(7) 0.033(3) Uani 1 1 d . . . . .
C38 C 0.2533(12) -0.1822(12) 0.1748(7) 0.049(4) Uani 1 1 d . . . . .
C4 C 0.6546(8) 0.1603(8) 0.3803(6) 0.025(3) Uani 1 1 d . . . . .
C43 C -0.0025(11) 0.1168(11) 0.1661(8) 0.054(4) Uani 1 1 d . . . . .
C19 C 0.5505(9) 0.1272(10) 0.1114(7) 0.034(3) Uani 1 1 d . . . . .
C27 C 0.2903(9) -0.0685(8) 0.3764(7) 0.028(3) Uani 1 1 d . . . . .
H124 H 0.3290 -0.0630 0.3356 0.034 Uiso 1 1 calc R U . . .
C12 C 0.7731(10) 0.3988(9) 0.3137(7) 0.040(4) Uani 1 1 d . . . . .
H129 H 0.8520 0.4252 0.3254 0.047 Uiso 1 1 calc R U . . .
C62 C 0.2991(12) 0.3138(13) 0.8380(8) 0.056(5) Uani 1 1 d . . . . .
C51 C 0.6209(9) 0.3416(9) 0.6925(7) 0.034(3) Uani 1 1 d . . . . .
H131 H 0.6641 0.3987 0.7189 0.041 Uiso 1 1 calc R U . . .
C24 C 0.2838(10) 0.3626(9) 0.0494(7) 0.038(4) Uani 1 1 d . . . . .
C35 C 0.1659(10) 0.1214(8) 0.3685(7) 0.031(3) Uani 1 1 d . . . . .
H135 H 0.2300 0.1724 0.3702 0.038 Uiso 1 1 calc R U . . .
C5 C 0.7663(8) 0.2102(8) 0.4000(7) 0.029(3) Uani 1 1 d . . . . .
H136 H 0.8004 0.2417 0.4466 0.035 Uiso 1 1 calc R U . . .
C6 C 0.8203(10) 0.2026(8) 0.3393(7) 0.033(3) Uani 1 1 d . . . . .
H137 H 0.8976 0.2280 0.3366 0.039 Uiso 1 1 calc R U . . .
C49 C 0.4917(9) 0.2052(8) 0.6622(6) 0.025(3) Uani 1 1 d . . . . .
H138 H 0.4306 0.1526 0.6636 0.030 Uiso 1 1 calc R U . . .
C52 C 0.6356(9) 0.3048(9) 0.6263(7) 0.033(3) Uani 1 1 d . . . . .
H141 H 0.6905 0.3331 0.5980 0.040 Uiso 1 1 calc R U . . .
C54 C 0.3906(9) 0.4159(9) 0.6377(7) 0.038(3) Uani 1 1 d . . . . .
H146 H 0.3813 0.4424 0.6836 0.045 Uiso 1 1 calc R U . . .
C58 C 0.2438(10) 0.2461(10) 0.7158(7) 0.041(4) Uani 1 1 d . . . . .
C66 C -0.0064(10) 0.3812(8) 0.5265(8) 0.035(3) Uani 1 1 d . . . . .
C37 C 0.2576(11) -0.0939(9) 0.1992(7) 0.037(3) Uani 1 1 d . . . . .
C61 C 0.3175(13) 0.2349(14) 0.8605(9) 0.062(5) Uani 1 1 d . . . . .
C56 C 0.4591(10) 0.3917(9) 0.5348(8) 0.041(4) Uani 1 1 d . . . . .
H157 H 0.5047 0.4000 0.4974 0.049 Uiso 1 1 calc R U . . .
C7 C 0.7404(10) 0.1512(8) 0.2855(7) 0.037(3) Uani 1 1 d . . . . .
H159 H 0.7526 0.1362 0.2374 0.045 Uiso 1 1 calc R U . . .
C14 C 0.5565(9) 0.2181(8) 0.1190(7) 0.032(3) Uani 1 1 d . . . . .
C69 C 0.0305(9) 0.3240(9) 0.6563(7) 0.033(3) Uani 1 1 d . . . . .
C47 C 0.1110(10) 0.0769(9) 0.0925(7) 0.036(3) Uani 1 1 d . . . . .
C57 C 0.3670(9) 0.3185(9) 0.5369(7) 0.033(3) Uani 1 1 d . . . . .
H178 H 0.3379 0.2666 0.5011 0.039 Uiso 1 1 calc R U . . .
C9 C 0.6023(9) 0.3285(8) 0.2527(7) 0.027(3) Uani 1 1 d . . . . .
C30 C 0.2424(9) -0.0422(9) 0.4869(7) 0.034(3) Uani 1 1 d . . . . .
H183 H 0.2438 -0.0163 0.5351 0.041 Uiso 1 1 calc R U . . .
C46 C 0.0555(11) 0.1066(10) 0.0340(8) 0.048(4) Uani 1 1 d . . . . .
C32 C 0.0272(9) -0.0050(9) 0.3298(7) 0.033(3) Uani 1 1 d . . . . .
H189 H -0.0207 -0.0580 0.3002 0.040 Uiso 1 1 calc R U . . .
C20 C 0.4321(9) 0.3448(9) 0.1369(7) 0.032(3) Uani 1 1 d . . . . .
C11 C 0.6975(10) 0.3925(8) 0.3611(7) 0.038(3) Uani 1 1 d . . . . .
H196 H 0.7144 0.4142 0.4115 0.045 Uiso 1 1 calc R U . . .
C8 C 0.6389(10) 0.1276(9) 0.3096(7) 0.036(3) Uani 1 1 d . . . . .
H197 H 0.5697 0.0928 0.2817 0.043 Uiso 1 1 calc R U . . .
C23 C 0.3180(10) 0.4549(10) 0.0618(8) 0.044(4) Uani 1 1 d . . . . .
C48 C 0.5550(9) 0.2225(8) 0.6060(7) 0.028(3) Uani 1 1 d . . . . .
C10 C 0.5934(10) 0.3478(8) 0.3239(7) 0.032(3) Uani 1 1 d . . . . .
H202 H 0.5254 0.3339 0.3441 0.039 Uiso 1 1 calc R U . . .
C18 C 0.5944(10) 0.0900(10) 0.0583(7) 0.035(3) Uani 1 1 d . . . . .
C25 C 0.3406(9) 0.3099(9) 0.0883(7) 0.038(4) Uani 1 1 d . . . . .
C26 C 0.3203(9) -0.0127(8) 0.4406(7) 0.028(3) Uani 1 1 d . . . . .
C13 C 0.7157(9) 0.3597(8) 0.2460(7) 0.032(3) Uani 1 1 d . . . . .
H223 H 0.7476 0.3547 0.2028 0.039 Uiso 1 1 calc R U . . .
C45 C -0.0325(13) 0.1400(11) 0.0442(9) 0.059(4) Uani 1 1 d . U . . .
C53 C 0.3247(9) 0.3334(8) 0.5995(6) 0.024(3) Uani 1 1 d . . . . .
Cl2 Cl -0.0976(10) 0.3510(9) 0.0452(9) 0.036(2) Uani 0.25 1 d . U P A 1
C101 C 0.026(3) 0.426(3) 0.0742(19) 0.036(2) Uani 0.25 1 d D U P A 1
H5A H 0.0838 0.3934 0.0775 0.043 Uiso 0.25 1 calc R U P A 1
H5B H 0.0409 0.4709 0.0405 0.043 Uiso 0.25 1 calc R U P A 1
Cl11 Cl -0.0896(18) 0.5074(17) 0.1655(12) 0.035(2) Uani 0.25 1 d . U P A 1
C100 C 0.0274(17) 0.4725(16) 0.1434(13) 0.0363(19) Uani 0.25 1 d D U P A 1
H99C H 0.0874 0.5266 0.1499 0.044 Uiso 0.25 1 calc R U P A 1
H99D H 0.0461 0.4328 0.1785 0.044 Uiso 0.25 1 calc R U P A 1
C998 C 0.0274(17) 0.4725(16) 0.1434(13) 0.0363(19) Uani 0.25 1 d D U P B 2
H99A H 0.0499 0.5178 0.1113 0.044 Uiso 0.25 1 calc R U P B 2
H99B H 0.0900 0.4791 0.1802 0.044 Uiso 0.25 1 calc R U P B 2
Cl22 Cl -0.0688(18) 0.5103(17) 0.1845(11) 0.035(2) Uani 0.25 1 d . U P B 2
C102 C 0.018(4) 0.386(2) 0.104(3) 0.037(2) Uani 0.25 1 d D U P B 2
H10A H 0.0905 0.3818 0.0974 0.044 Uiso 0.25 1 calc R U P B 2
H10B H -0.0092 0.3383 0.1335 0.044 Uiso 0.25 1 calc R U P B 2
Cl21 Cl -0.0518(11) 0.3660(10) 0.0358(10) 0.039(2) Uani 0.25 1 d . U P B 2

loop_
_atom_site_aniso_label
_atom_site_aniso_U_11
_atom_site_aniso_U_22
_atom_site_aniso_U_33
_atom_site_aniso_U_23
_atom_site_aniso_U_13
_atom_site_aniso_U_12
Ag1 0.0254(5) 0.0328(6) 0.0328(6) 0.0070(5) 0.0077(5) 0.0010(5)
Fe3 0.0270(9) 0.0331(12) 0.0291(12) 0.0027(9) 0.0048(9) 0.0057(9)
Fe1 0.0226(9) 0.0348(12) 0.0276(11) 0.0054(9) 0.0037(8) 0.0038(9)
Fe2 0.0246(9) 0.0293(11) 0.0257(11) 0.0058(9) 0.0041(8) 0.0024(8)
S1 0.065(3) 0.033(2) 0.069(3) 0.006(2) 0.043(2) 0.010(2)
P2 0.0262(17) 0.030(2) 0.027(2) 0.0056(16) 0.0063(16) -0.0005(16)
P1 0.0257(17) 0.029(2) 0.027(2) 0.0064(16) 0.0056(15) 0.0039(15)
P3 0.0315(18) 0.036(2) 0.030(2) 0.0065(17) 0.0018(16) 0.0088(17)
F24 0.055(5) 0.116(8) 0.023(5) 0.001(5) -0.002(4) 0.022(5)
F23 0.117(8) 0.159(10) 0.037(6) 0.039(7) 0.002(6) 0.060(7)
F22 0.114(7) 0.099(8) 0.082(8) 0.066(7) 0.035(6) 0.061(6)
F25 0.035(4) 0.062(6) 0.035(5) -0.001(4) 0.007(4) 0.008(4)
F1 0.062(5) 0.041(5) 0.046(5) 0.011(4) 0.034(4) 0.005(4)
F2 0.111(7) 0.060(6) 0.058(6) 0.009(5) 0.058(6) 0.010(5)
F3 0.079(6) 0.057(6) 0.049(6) -0.005(5) 0.030(5) 0.018(5)
F5 0.043(4) 0.038(5) 0.039(5) 0.008(4) 0.014(4) 0.007(4)
F9 0.045(4) 0.060(6) 0.051(6) 0.007(5) -0.027(4) -0.005(4)
F10 0.038(4) 0.041(5) 0.029(5) 0.002(4) -0.012(3) -0.008(4)
F13 0.148(8) 0.028(5) 0.052(6) -0.004(4) 0.022(6) 0.009(5)
F17 0.080(7) 0.324(18) 0.094(9) 0.118(10) 0.046(7) 0.128(10)
F18 0.072(6) 0.228(13) 0.072(8) 0.089(9) 0.009(6) 0.055(7)
F19 0.086(6) 0.070(6) 0.023(5) 0.010(4) 0.016(5) -0.004(5)
F20 0.057(5) 0.039(5) 0.038(5) -0.001(4) 0.020(4) 0.004(4)
F16 0.048(5) 0.147(9) 0.050(6) 0.050(6) 0.029(5) 0.059(5)
F28 0.037(4) 0.054(5) 0.060(6) 0.018(4) 0.005(4) 0.022(4)
F29 0.039(4) 0.073(6) 0.057(6) 0.009(5) 0.015(4) 0.017(4)
F30 0.038(4) 0.064(6) 0.039(5) 0.012(4) 0.011(4) 0.006(4)
F27 0.036(4) 0.050(5) 0.055(6) 0.020(4) 0.000(4) 0.005(4)
F26 0.045(4) 0.079(6) 0.033(5) 0.018(4) 0.005(4) 0.027(4)
F11 0.039(4) 0.053(5) 0.040(5) 0.012(4) 0.016(4) 0.008(4)
F32 0.103(7) 0.068(7) 0.071(8) -0.002(6) 0.042(6) 0.020(6)
F31 0.051(5) 0.078(7) 0.083(7) 0.021(6) 0.037(5) 0.025(5)
F33 0.118(8) 0.118(9) 0.112(9) 0.048(7) 0.052(7) 0.099(7)
F4 0.051(4) 0.043(5) 0.039(5) 0.006(4) 0.003(4) 0.020(4)
F15 0.043(5) 0.070(6) 0.032(5) 0.000(4) 0.002(4) -0.011(4)
F14 0.086(6) 0.061(6) 0.040(6) -0.004(5) 0.005(5) -0.036(5)
F12 0.102(7) 0.057(6) 0.048(6) 0.010(5) 0.020(5) 0.042(5)
F8 0.054(5) 0.054(6) 0.088(7) 0.027(5) -0.016(5) 0.010(4)
F7 0.066(5) 0.028(5) 0.069(6) 0.011(4) -0.001(5) 0.010(4)
F6 0.047(4) 0.037(5) 0.042(5) -0.003(4) -0.018(4) -0.002(4)
F21 0.045(4) 0.047(5) 0.074(7) 0.029(5) 0.020(4) 0.014(4)
O3 0.180(12) 0.034(7) 0.102(10) 0.005(6) 0.112(9) 0.009(7)
O2 0.086(7) 0.062(7) 0.054(8) -0.012(6) 0.005(6) 0.018(6)
O1 0.044(5) 0.054(7) 0.084(9) -0.006(6) 0.013(6) 0.014(5)
N2 0.031(6) 0.034(7) 0.022(6) 0.004(5) 0.004(5) 0.011(5)
N1 0.028(5) 0.015(6) 0.025(6) 0.011(5) 0.007(5) 0.001(5)
N3 0.021(5) 0.039(7) 0.015(6) 0.005(5) 0.003(5) 0.003(5)
C67 0.028(7) 0.030(8) 0.047(10) 0.027(7) 0.002(7) 0.007(6)
C65 0.034(7) 0.041(9) 0.033(9) 0.018(7) 0.014(7) 0.019(7)
C59 0.040(8) 0.053(11) 0.048(11) 0.003(9) 0.012(8) 0.021(8)
C44 0.047(10) 0.156(18) 0.050(12) 0.043(12) 0.015(9) 0.055(11)
C36 0.027(7) 0.026(8) 0.022(7) 0.006(6) 0.003(6) -0.006(6)
C39 0.105(14) 0.026(9) 0.020(8) 0.013(7) 0.006(9) -0.004(10)
C42 0.014(6) 0.041(9) 0.042(10) 0.013(7) -0.002(6) -0.004(6)
C22 0.040(8) 0.032(9) 0.027(8) -0.002(7) -0.001(7) 0.008(7)
C28 0.033(7) 0.026(8) 0.048(10) 0.006(7) 0.001(7) -0.006(6)
C41 0.076(12) 0.044(10) 0.016(8) 0.003(7) 0.014(8) 0.003(9)
C70 0.048(10) 0.058(12) 0.073(14) 0.006(11) 0.012(10) 0.010(10)
C29 0.024(7) 0.028(8) 0.044(9) 0.017(7) 0.008(7) -0.006(6)
C64 0.026(7) 0.045(9) 0.041(9) 0.016(7) 0.013(7) 0.012(6)
C17 0.052(9) 0.046(10) 0.030(9) 0.001(8) 0.013(8) 0.006(8)
C55 0.061(10) 0.039(10) 0.060(12) 0.012(9) 0.013(9) 0.018(8)
C1 0.028(7) 0.024(7) 0.029(8) 0.011(6) 0.004(6) 0.012(6)
C63 0.010(6) 0.058(11) 0.051(11) 0.018(9) -0.003(7) 0.006(7)
C16 0.043(8) 0.044(10) 0.034(9) 0.008(8) 0.019(7) -0.002(7)
C68 0.019(7) 0.036(9) 0.055(11) 0.006(8) 0.002(7) 0.004(6)
C2 0.027(7) 0.026(7) 0.030(8) 0.012(6) 0.003(6) 0.016(6)
C33 0.020(7) 0.064(10) 0.035(9) 0.017(8) 0.014(6) 0.008(7)
C3 0.027(7) 0.008(6) 0.032(8) 0.006(6) 0.000(6) 0.003(6)
C40 0.044(9) 0.100(15) 0.015(8) 0.002(9) 0.004(7) 0.008(11)
C21 0.026(7) 0.034(9) 0.042(9) 0.012(7) 0.018(7) 0.003(7)
C31 0.029(7) 0.028(8) 0.023(8) 0.005(6) 0.011(6) 0.009(6)
C60 0.057(10) 0.079(14) 0.056(13) 0.051(11) 0.020(9) 0.024(10)
C34 0.035(8) 0.049(10) 0.036(9) 0.020(7) -0.001(7) 0.015(7)
C50 0.033(7) 0.060(10) 0.020(8) 0.002(7) 0.000(6) 0.022(7)
C15 0.026(7) 0.041(9) 0.035(9) 0.001(7) 0.004(7) 0.012(7)
C38 0.058(10) 0.069(12) 0.025(9) 0.005(8) 0.015(8) 0.018(10)
C4 0.019(6) 0.028(8) 0.027(8) 0.004(6) 0.013(6) -0.001(6)
C43 0.039(9) 0.094(13) 0.029(10) 0.022(9) 0.015(8) 0.010(9)
C19 0.019(7) 0.051(10) 0.026(8) 0.012(7) -0.004(6) 0.000(7)
C27 0.027(7) 0.022(7) 0.038(9) 0.013(6) 0.006(6) 0.010(6)
C12 0.034(7) 0.039(9) 0.041(9) 0.008(7) 0.005(7) 0.000(7)
C62 0.051(10) 0.095(15) 0.013(9) -0.001(9) 0.001(7) 0.004(10)
C51 0.031(7) 0.043(9) 0.025(8) 0.004(7) -0.004(6) 0.006(7)
C24 0.034(8) 0.032(9) 0.037(9) 0.005(7) 0.001(7) -0.012(7)
C35 0.043(8) 0.022(7) 0.039(9) 0.021(7) 0.024(7) 0.014(6)
C5 0.013(6) 0.044(8) 0.029(8) 0.021(7) -0.007(6) 0.005(6)
C6 0.035(7) 0.029(8) 0.040(9) 0.011(7) 0.016(7) 0.013(6)
C49 0.022(6) 0.034(8) 0.021(7) 0.001(6) 0.001(6) 0.011(6)
C52 0.024(7) 0.046(9) 0.027(8) -0.002(7) -0.002(6) 0.008(7)
C54 0.038(8) 0.040(9) 0.037(9) 0.002(7) 0.016(7) 0.009(7)
C58 0.028(7) 0.059(11) 0.034(9) 0.018(8) 0.000(7) 0.009(7)
C66 0.037(8) 0.031(8) 0.042(9) 0.022(7) 0.012(7) 0.012(7)
C37 0.048(9) 0.036(9) 0.027(9) 0.009(7) 0.013(7) 0.007(8)
C61 0.067(11) 0.097(16) 0.033(11) 0.015(11) 0.016(9) 0.034(11)
C56 0.032(7) 0.049(10) 0.054(11) 0.030(8) 0.027(7) 0.016(7)
C7 0.051(8) 0.042(9) 0.029(9) -0.001(7) 0.005(7) 0.032(7)
C14 0.023(7) 0.020(8) 0.043(9) -0.005(7) 0.002(6) -0.011(6)
C69 0.023(7) 0.040(9) 0.031(9) 0.015(7) 0.004(7) -0.003(6)
C47 0.030(8) 0.034(9) 0.034(9) 0.003(7) 0.006(7) -0.012(7)
C57 0.031(7) 0.043(9) 0.031(8) 0.012(7) 0.009(6) 0.018(7)
C9 0.020(6) 0.030(8) 0.032(8) 0.008(6) 0.006(6) 0.006(6)
C30 0.030(7) 0.048(9) 0.025(8) 0.011(7) -0.003(6) 0.011(7)
C46 0.040(8) 0.066(11) 0.029(9) 0.013(8) 0.004(7) -0.006(8)
C32 0.019(6) 0.051(9) 0.027(8) 0.016(7) 0.006(6) -0.001(6)
C20 0.020(6) 0.037(9) 0.035(8) 0.010(7) 0.009(6) -0.005(6)
C11 0.047(8) 0.026(8) 0.031(8) -0.002(6) -0.012(7) 0.002(7)
C8 0.031(7) 0.044(9) 0.043(10) 0.015(7) 0.019(7) 0.021(7)
C23 0.038(8) 0.043(10) 0.048(10) 0.020(8) 0.000(7) 0.001(8)
C48 0.033(7) 0.027(8) 0.027(8) 0.011(6) 0.004(6) 0.014(6)
C10 0.042(8) 0.030(8) 0.030(8) 0.009(6) 0.005(7) 0.016(7)
C18 0.033(8) 0.044(9) 0.031(9) 0.013(7) 0.002(7) 0.017(7)
C25 0.026(7) 0.041(9) 0.036(9) 0.017(7) 0.003(7) -0.013(7)
C26 0.029(7) 0.020(7) 0.029(8) 0.003(6) -0.003(6) 0.002(6)
C13 0.035(7) 0.024(8) 0.035(9) 0.011(6) 0.016(7) -0.008(6)
C45 0.059(5) 0.060(5) 0.058(5) 0.007(2) 0.008(2) 0.014(2)
C53 0.034(7) 0.027(8) 0.019(7) 0.011(6) 0.007(6) 0.019(6)
Cl2 0.015(6) 0.027(4) 0.060(6) 0.008(4) 0.013(4) -0.011(4)
C101 0.016(6) 0.027(3) 0.060(6) 0.008(4) 0.013(4) -0.010(4)
Cl11 0.016(6) 0.026(3) 0.060(6) 0.008(4) 0.015(4) -0.009(4)
C100 0.017(6) 0.027(3) 0.060(6) 0.008(4) 0.012(4) -0.010(4)
C998 0.017(6) 0.027(3) 0.060(6) 0.008(4) 0.012(4) -0.010(4)
Cl22 0.016(6) 0.026(3) 0.059(6) 0.008(4) 0.011(4) -0.009(4)
C102 0.018(6) 0.027(3) 0.060(6) 0.007(4) 0.012(4) -0.010(4)
Cl21 0.021(6) 0.029(4) 0.060(6) 0.007(4) 0.011(4) -0.010(4)

loop_
_atom_type_symbol
_atom_type_description
_atom_type_scat_dispersion_real
_atom_type_scat_dispersion_imag
_atom_type_scat_source
C C 0.0033 0.0016 'International Tables Vol C Tables 4.2.6.8 and 6.1.1.4'
Ag Ag -0.8971 1.1015 'International Tables Vol C Tables 4.2.6.8 and 6.1.1.4'
F F 0.0171 0.0103 'International Tables Vol C Tables 4.2.6.8 and 6.1.1.4'
Fe Fe 0.3463 0.8444 'International Tables Vol C Tables 4.2.6.8 and 6.1.1.4'
N N 0.0061 0.0033 'International Tables Vol C Tables 4.2.6.8 and 6.1.1.4'
O O 0.0106 0.0060 'International Tables Vol C Tables 4.2.6.8 and 6.1.1.4'
P P 0.1023 0.0942 'International Tables Vol C Tables 4.2.6.8 and 6.1.1.4'
S S 0.1246 0.1234 'International Tables Vol C Tables 4.2.6.8 and 6.1.1.4'
Cl Cl 0.1484 0.1585 'International Tables Vol C Tables 4.2.6.8 and 6.1.1.4'
H H 0.0000 0.0000 'International Tables Vol C Tables 4.2.6.8 and 6.1.1.4'

loop_
_geom_angle_atom_site_label_1
_geom_angle_atom_site_label_2
_geom_angle_atom_site_label_3
_geom_angle
_geom_angle_site_symmetry_1
_geom_angle_site_symmetry_3
_geom_angle_publ_flag
P2 Ag1 P1 156.69(12) . . ?
P2 Ag1 O1 105.0(2) . . ?
P1 Ag1 O1 88.2(2) . . ?
C57 Fe3 C48 108.0(5) . . ?
C57 Fe3 C56 41.4(5) . . ?
C48 Fe3 C56 113.6(5) . . ?
C57 Fe3 C53 40.9(5) . . ?
C48 Fe3 C53 132.4(5) . . ?
C56 Fe3 C53 69.2(5) . . ?
C57 Fe3 C55 69.0(6) . . ?
C48 Fe3 C55 146.3(6) . . ?
C56 Fe3 C55 41.5(5) . . ?
C53 Fe3 C55 68.2(5) . . ?
C57 Fe3 C51 168.1(5) . . ?
C48 Fe3 C51 69.3(5) . . ?
C56 Fe3 C51 128.1(5) . . ?
C53 Fe3 C51 149.0(5) . . ?
C55 Fe3 C51 106.4(6) . . ?
C57 Fe3 C52 130.0(5) . . ?
C48 Fe3 C52 40.9(4) . . ?
C56 Fe3 C52 105.7(5) . . ?
C53 Fe3 C52 170.3(5) . . ?
C55 Fe3 C52 113.9(6) . . ?
C51 Fe3 C52 40.6(5) . . ?
C57 Fe3 C54 69.4(5) . . ?
C48 Fe3 C54 172.4(5) . . ?
C56 Fe3 C54 69.5(5) . . ?
C53 Fe3 C54 41.1(4) . . ?
C55 Fe3 C54 40.2(5) . . ?
C51 Fe3 C54 114.8(5) . . ?
C52 Fe3 C54 146.1(5) . . ?
C57 Fe3 C50 150.0(5) . . ?
C48 Fe3 C50 68.3(5) . . ?
C56 Fe3 C50 168.4(5) . . ?
C53 Fe3 C50 118.7(5) . . ?
C55 Fe3 C50 131.1(6) . . ?
C51 Fe3 C50 40.9(4) . . ?
C52 Fe3 C50 67.7(5) . . ?
C54 Fe3 C50 110.2(5) . . ?
C57 Fe3 C49 117.1(5) . . ?
C48 Fe3 C49 41.5(4) . . ?
C56 Fe3 C49 148.2(6) . . ?
C53 Fe3 C49 110.8(4) . . ?
C55 Fe3 C49 170.2(6) . . ?
C51 Fe3 C49 69.0(5) . . ?
C52 Fe3 C49 68.8(5) . . ?
C54 Fe3 C49 132.7(5) . . ?
C50 Fe3 C49 40.0(4) . . ?
C10 Fe1 C5 126.3(5) . . ?
C10 Fe1 C8 121.0(5) . . ?
C5 Fe1 C8 68.9(5) . . ?
C10 Fe1 C7 155.4(5) . . ?
C5 Fe1 C7 68.4(5) . . ?
C8 Fe1 C7 40.6(5) . . ?
C10 Fe1 C6 163.7(5) . . ?
C5 Fe1 C6 41.8(5) . . ?
C8 Fe1 C6 69.0(5) . . ?
C7 Fe1 C6 40.2(4) . . ?
C10 Fe1 C9 40.5(5) . . ?
C5 Fe1 C9 166.5(5) . . ?
C8 Fe1 C9 113.3(5) . . ?
C7 Fe1 C9 122.5(5) . . ?
C6 Fe1 C9 151.6(5) . . ?
C10 Fe1 C11 40.6(4) . . ?
C5 Fe1 C11 103.3(5) . . ?
C8 Fe1 C11 151.3(5) . . ?
C7 Fe1 C11 163.6(5) . . ?
C6 Fe1 C11 124.4(5) . . ?
C9 Fe1 C11 68.1(5) . . ?
C10 Fe1 C12 68.2(5) . . ?
C5 Fe1 C12 112.3(5) . . ?
C8 Fe1 C12 168.5(5) . . ?
C7 Fe1 C12 128.4(5) . . ?
C6 Fe1 C12 104.0(5) . . ?
C9 Fe1 C12 68.4(5) . . ?
C11 Fe1 C12 40.1(5) . . ?
C10 Fe1 C4 109.4(5) . . ?
C5 Fe1 C4 41.3(4) . . ?
C8 Fe1 C4 39.8(4) . . ?
C7 Fe1 C4 67.3(5) . . ?
C6 Fe1 C4 69.1(4) . . ?
C9 Fe1 C4 132.0(4) . . ?
C11 Fe1 C4 116.4(5) . . ?
C12 Fe1 C4 147.6(5) . . ?
C10 Fe1 C13 68.5(5) . . ?
C5 Fe1 C13 147.0(4) . . ?
C8 Fe1 C13 133.3(5) . . ?
C7 Fe1 C13 110.9(5) . . ?
C6 Fe1 C13 115.5(5) . . ?
C9 Fe1 C13 41.0(4) . . ?
C11 Fe1 C13 67.9(5) . . ?
C12 Fe1 C13 40.4(4) . . ?
C4 Fe1 C13 171.2(5) . . ?
C31 Fe2 C32 40.3(4) . . ?
C31 Fe2 C34 68.2(5) . . ?
C32 Fe2 C34 67.7(5) . . ?
C31 Fe2 C35 41.7(4) . . ?
C32 Fe2 C35 68.5(5) . . ?
C34 Fe2 C35 39.8(4) . . ?
C31 Fe2 C28 119.9(5) . . ?
C32 Fe2 C28 108.0(5) . . ?
C34 Fe2 C28 162.9(5) . . ?
C35 Fe2 C28 155.8(5) . . ?
C31 Fe2 C29 151.5(5) . . ?
C32 Fe2 C29 117.0(5) . . ?
C34 Fe2 C29 126.0(5) . . ?
C35 Fe2 C29 163.8(5) . . ?
C28 Fe2 C29 39.8(5) . . ?
C31 Fe2 C30 167.4(5) . . ?
C32 Fe2 C30 149.8(5) . . ?
C34 Fe2 C30 106.5(5) . . ?
C35 Fe2 C30 127.1(5) . . ?
C28 Fe2 C30 68.5(5) . . ?
C29 Fe2 C30 40.8(5) . . ?
C31 Fe2 C26 130.8(5) . . ?
C32 Fe2 C26 167.6(5) . . ?
C34 Fe2 C26 120.2(5) . . ?
C35 Fe2 C26 110.6(5) . . ?
C28 Fe2 C26 67.4(5) . . ?
C29 Fe2 C26 67.5(4) . . ?
C30 Fe2 C26 40.9(4) . . ?
C31 Fe2 C33 69.0(5) . . ?
C32 Fe2 C33 40.8(5) . . ?
C34 Fe2 C33 40.8(5) . . ?
C35 Fe2 C33 68.9(5) . . ?
C28 Fe2 C33 125.1(5) . . ?
C29 Fe2 C33 104.7(5) . . ?
C30 Fe2 C33 115.0(5) . . ?
C26 Fe2 C33 151.4(5) . . ?
C31 Fe2 C27 110.8(5) . . ?
C32 Fe2 C27 129.2(5) . . ?
C34 Fe2 C27 154.5(5) . . ?
C35 Fe2 C27 122.0(5) . . ?
C28 Fe2 C27 40.6(4) . . ?
C29 Fe2 C27 67.7(5) . . ?
C30 Fe2 C27 68.7(5) . . ?
C26 Fe2 C27 39.9(4) . . ?
C33 Fe2 C27 164.6(5) . . ?
O3 S1 O2 117.6(8) . . ?
O3 S1 O1 114.3(7) . . ?
O2 S1 O1 111.8(6) . . ?
O3 S1 C70 102.7(7) . . ?
O2 S1 C70 105.3(7) . . ?
O1 S1 C70 103.0(8) . . ?
C31 P2 C42 108.5(6) . . ?
C31 P2 C36 106.3(5) . . ?
C42 P2 C36 100.3(6) . . ?
C31 P2 Ag1 115.3(4) . . ?
C42 P2 Ag1 104.8(4) . . ?
C36 P2 Ag1 120.1(4) . . ?
C9 P1 C20 109.7(6) . . ?
C9 P1 C14 106.6(5) . . ?
C20 P1 C14 99.6(6) . . ?
C9 P1 Ag1 114.2(4) . . ?
C20 P1 Ag1 106.8(4) . . ?
C14 P1 Ag1 118.8(4) . . ?
C53 P3 C58 103.2(6) . . ?
C53 P3 C64 100.6(5) . . ?
C58 P3 C64 104.4(6) . . ?
S1 O1 Ag1 109.0(6) . . ?
C2 N2 C3 113.6(10) . . ?
C2 N1 C1 111.7(10) . . ?
C1 N3 C3 115.2(10) . . ?
C66 C67 F28 122.4(12) . . ?
C66 C67 C68 119.5(12) . . ?
F28 C67 C68 118.0(13) . . ?
C66 C65 F26 118.0(12) . . ?
C66 C65 C64 124.3(13) . . ?
F26 C65 C64 117.7(10) . . ?
C60 C59 C58 126.5(16) . . ?
C60 C59 F21 116.5(15) . . ?
C58 C59 F21 116.9(14) . . ?
F17 C44 C45 120.8(15) . . ?
F17 C44 C43 121.0(14) . . ?
C45 C44 C43 118.3(15) . . ?
C37 C36 C41 118.2(13) . . ?
C37 C36 P2 120.1(10) . . ?
C41 C36 P2 121.7(11) . . ?
C40 C39 F13 120.7(16) . . ?
C40 C39 C38 120.4(15) . . ?
F13 C39 C38 118.9(17) . . ?
C43 C42 C47 114.5(12) . . ?
C43 C42 P2 127.4(11) . . ?
C47 C42 P2 117.8(10) . . ?
F7 C22 C21 120.7(11) . . ?
F7 C22 C23 119.4(12) . . ?
C21 C22 C23 119.9(12) . . ?
C29 C28 C27 108.7(11) . . ?
C29 C28 Fe2 70.3(8) . . ?
C27 C28 Fe2 70.6(7) . . ?
C29 C28 H18 125.7 . . ?
C27 C28 H18 125.7 . . ?
Fe2 C28 H18 125.7 . . ?
F15 C41 C36 123.4(14) . . ?
F15 C41 C40 113.8(13) . . ?
C36 C41 C40 122.8(15) . . ?
F33 C70 F32 108.3(15) . . ?
F33 C70 F31 106.5(12) . . ?
F32 C70 F31 107.5(14) . . ?
F33 C70 S1 112.7(13) . . ?
F32 C70 S1 110.5(10) . . ?
F31 C70 S1 111.1(12) . . ?
C28 C29 C30 109.3(11) . . ?
C28 C29 Fe2 69.9(7) . . ?
C30 C29 Fe2 69.7(7) . . ?
C28 C29 H52 125.4 . . ?
C30 C29 H52 125.4 . . ?
Fe2 C29 H52 125.4 . . ?
C69 C64 C65 113.4(11) . . ?
C69 C64 P3 129.0(10) . . ?
C65 C64 P3 117.1(10) . . ?
F3 C17 C18 119.7(13) . . ?
F3 C17 C16 120.8(13) . . ?
C18 C17 C16 119.5(14) . . ?
C54 C55 C56 109.4(13) . . ?
C54 C55 Fe3 70.3(8) . . ?
C56 C55 Fe3 68.7(8) . . ?
C54 C55 H71 125.3 . . ?
C56 C55 H71 125.3 . . ?
Fe3 C55 H71 125.3 . . ?
N3 C1 N1 126.2(11) . . ?
N3 C1 C4 118.9(10) . . ?
N1 C1 C4 114.8(11) . . ?
C62 C63 F25 117.4(15) . . ?
C62 C63 C58 124.3(15) . . ?
F25 C63 C58 118.3(13) . . ?
F2 C16 C17 120.5(13) . . ?
F2 C16 C15 120.6(13) . . ?
C17 C16 C15 118.9(13) . . ?
F29 C68 C69 118.1(13) . . ?
F29 C68 C67 122.3(11) . . ?
C69 C68 C67 119.5(13) . . ?
N2 C2 N1 127.5(11) . . ?
N2 C2 C26 116.2(11) . . ?
N1 C2 C26 116.2(11) . . ?
C34 C33 C32 104.8(11) . . ?
C34 C33 Fe2 68.5(7) . . ?
C32 C33 Fe2 68.3(7) . . ?
C34 C33 H88 127.6 . . ?
C32 C33 H88 127.6 . . ?
Fe2 C33 H88 127.6 . . ?
N3 C3 N2 125.3(11) . . ?
N3 C3 C48 119.0(10) . . ?
N2 C3 C48 115.7(11) . . ?
F14 C40 C39 119.5(17) . . ?
F14 C40 C41 123.0(15) . . ?
C39 C40 C41 117.5(15) . . ?
F6 C21 C22 117.3(11) . . ?
F6 C21 C20 121.5(11) . . ?
C22 C21 C20 121.1(12) . . ?
C32 C31 C35 107.1(10) . . ?
C32 C31 P2 132.1(10) . . ?
C35 C31 P2 120.7(8) . . ?
C32 C31 Fe2 69.9(7) . . ?
C35 C31 Fe2 69.6(6) . . ?
P2 C31 Fe2 123.0(6) . . ?
F22 C60 C59 121.6(18) . . ?
F22 C60 C61 118.9(17) . . ?
C59 C60 C61 119.5(16) . . ?
C35 C34 C33 110.9(13) . . ?
C35 C34 Fe2 70.3(8) . . ?
C33 C34 Fe2 70.7(8) . . ?
C35 C34 H100 124.5 . . ?
C33 C34 H100 124.5 . . ?
Fe2 C34 H100 124.5 . . ?
C49 C50 C51 110.0(11) . . ?
C49 C50 Fe3 70.0(7) . . ?
C51 C50 Fe3 69.2(7) . . ?
C49 C50 H104 125.0 . . ?
C51 C50 H104 125.0 . . ?
Fe3 C50 H104 125.0 . . ?
F1 C15 C16 117.3(12) . . ?
F1 C15 C14 119.7(12) . . ?
C16 C15 C14 123.0(13) . . ?
F12 C38 C37 121.1(14) . . ?
F12 C38 C39 119.6(15) . . ?
C37 C38 C39 119.3(15) . . ?
C8 C4 C5 108.3(11) . . ?
C8 C4 C1 128.8(11) . . ?
C5 C4 C1 122.9(11) . . ?
C8 C4 Fe1 69.2(7) . . ?
C5 C4 Fe1 68.0(6) . . ?
C1 C4 Fe1 129.0(9) . . ?
F16 C43 C42 120.6(13) . . ?
F16 C43 C44 115.1(14) . . ?
C42 C43 C44 124.2(14) . . ?
F5 C19 C14 122.0(13) . . ?
F5 C19 C18 117.2(12) . . ?
C14 C19 C18 120.8(13) . . ?
C26 C27 C28 106.8(11) . . ?
C26 C27 Fe2 69.6(7) . . ?
C28 C27 Fe2 68.8(7) . . ?
C26 C27 H124 126.6 . . ?
C28 C27 H124 126.6 . . ?
Fe2 C27 H124 126.6 . . ?
C11 C12 C13 108.4(11) . . ?
C11 C12 Fe1 69.7(7) . . ?
C13 C12 Fe1 69.9(7) . . ?
C11 C12 H129 125.8 . . ?
C13 C12 H129 125.8 . . ?
Fe1 C12 H129 125.8 . . ?
F24 C62 C61 120.8(15) . . ?
F24 C62 C63 119.1(17) . . ?
C61 C62 C63 120.1(17) . . ?
C52 C51 C50 106.5(11) . . ?
C52 C51 Fe3 69.7(7) . . ?
C50 C51 Fe3 69.9(6) . . ?
C52 C51 H131 126.7 . . ?
C50 C51 H131 126.7 . . ?
Fe3 C51 H131 126.7 . . ?
F9 C24 C23 121.1(12) . . ?
F9 C24 C25 120.3(12) . . ?
C23 C24 C25 118.6(12) . . ?
C34 C35 C31 106.9(11) . . ?
C34 C35 Fe2 69.9(7) . . ?
C31 C35 Fe2 68.7(7) . . ?
C34 C35 H135 126.6 . . ?
C31 C35 H135 126.6 . . ?
Fe2 C35 H135 126.6 . . ?
C4 C5 C6 107.2(11) . . ?
C4 C5 Fe1 70.7(6) . . ?
C6 C5 Fe1 69.8(7) . . ?
C4 C5 H136 126.4 . . ?
C6 C5 H136 126.4 . . ?
Fe1 C5 H136 126.4 . . ?
C7 C6 C5 106.3(10) . . ?
C7 C6 Fe1 69.9(7) . . ?
C5 C6 Fe1 68.4(6) . . ?
C7 C6 H137 126.8 . . ?
C5 C6 H137 126.8 . . ?
Fe1 C6 H137 126.8 . . ?
C50 C49 C48 106.7(11) . . ?
C50 C49 Fe3 70.0(7) . . ?
C48 C49 Fe3 68.0(7) . . ?
C50 C49 H138 126.6 . . ?
C48 C49 H138 126.6 . . ?
Fe3 C49 H138 126.6 . . ?
C51 C52 C48 108.8(12) . . ?
C51 C52 Fe3 69.7(7) . . ?
C48 C52 Fe3 68.6(6) . . ?
C51 C52 H141 125.6 . . ?
C48 C52 H141 125.6 . . ?
Fe3 C52 H141 125.6 . . ?
C55 C54 C53 107.1(12) . . ?
C55 C54 Fe3 69.5(8) . . ?
C53 C54 Fe3 68.9(7) . . ?
C55 C54 H146 126.5 . . ?
C53 C54 H146 126.5 . . ?
Fe3 C54 H146 126.5 . . ?
C59 C58 C63 111.4(14) . . ?
C59 C58 P3 120.6(13) . . ?
C63 C58 P3 127.7(11) . . ?
C67 C66 C65 120.4(13) . . ?
C67 C66 F27 119.1(11) . . ?
C65 C66 F27 120.4(13) . . ?
F11 C37 C36 122.9(12) . . ?
F11 C37 C38 115.2(13) . . ?
C36 C37 C38 121.8(13) . . ?
F23 C61 C62 119.5(18) . . ?
F23 C61 C60 122.3(18) . . ?
C62 C61 C60 118.2(17) . . ?
C57 C56 C55 106.6(12) . . ?
C57 C56 Fe3 69.1(7) . . ?
C55 C56 Fe3 69.9(8) . . ?
C57 C56 H157 126.7 . . ?
C55 C56 H157 126.7 . . ?
Fe3 C56 H157 126.7 . . ?
C6 C7 C8 110.0(12) . . ?
C6 C7 Fe1 69.9(7) . . ?
C8 C7 Fe1 69.5(7) . . ?
C6 C7 H159 125.0 . . ?
C8 C7 H159 125.0 . . ?
Fe1 C7 H159 125.0 . . ?
C19 C14 C15 116.3(13) . . ?
C19 C14 P1 120.6(10) . . ?
C15 C14 P1 123.1(10) . . ?
F30 C69 C68 117.3(12) . . ?
F30 C69 C64 119.5(11) . . ?
C68 C69 C64 122.8(13) . . ?
F20 C47 C42 120.4(12) . . ?
F20 C47 C46 115.2(12) . . ?
C42 C47 C46 124.4(14) . . ?
C53 C57 C56 108.3(12) . . ?
C53 C57 Fe3 70.2(7) . . ?
C56 C57 Fe3 69.5(7) . . ?
C53 C57 H178 125.9 . . ?
C56 C57 H178 125.9 . . ?
Fe3 C57 H178 125.9 . . ?
C10 C9 C13 107.3(11) . . ?
C10 C9 P1 124.7(9) . . ?
C13 C9 P1 127.7(10) . . ?
C10 C9 Fe1 68.5(7) . . ?
C13 C9 Fe1 69.9(6) . . ?
P1 C9 Fe1 121.9(6) . . ?
C29 C30 C26 105.4(12) . . ?
C29 C30 Fe2 69.4(7) . . ?
C26 C30 Fe2 69.6(7) . . ?
C29 C30 H183 127.3 . . ?
C26 C30 H183 127.3 . . ?
Fe2 C30 H183 127.3 . . ?
F19 C46 C45 121.1(14) . . ?
F19 C46 C47 121.7(14) . . ?
C45 C46 C47 117.2(14) . . ?
C31 C32 C33 110.4(11) . . ?
C31 C32 Fe2 69.9(6) . . ?
C33 C32 Fe2 70.9(7) . . ?
C31 C32 H189 124.8 . . ?
C33 C32 H189 124.8 . . ?
Fe2 C32 H189 124.8 . . ?
C25 C20 C21 116.2(12) . . ?
C25 C20 P1 118.5(10) . . ?
C21 C20 P1 125.1(9) . . ?
C12 C11 C10 108.0(12) . . ?
C12 C11 Fe1 70.1(8) . . ?
C10 C11 Fe1 68.4(7) . . ?
C12 C11 H196 126.0 . . ?
C10 C11 H196 126.0 . . ?
Fe1 C11 H196 126.0 . . ?
C4 C8 C7 108.0(11) . . ?
C4 C8 Fe1 71.0(8) . . ?
C7 C8 Fe1 69.9(7) . . ?
C4 C8 H197 126.0 . . ?
C7 C8 H197 126.0 . . ?
Fe1 C8 H197 126.0 . . ?
F8 C23 C24 120.1(12) . . ?
F8 C23 C22 119.6(12) . . ?
C24 C23 C22 120.3(13) . . ?
C52 C48 C49 107.8(12) . . ?
C52 C48 C3 125.0(11) . . ?
C49 C48 C3 126.8(11) . . ?
C52 C48 Fe3 70.4(7) . . ?
C49 C48 Fe3 70.5(7) . . ?
C3 C48 Fe3 119.5(8) . . ?
C9 C10 C11 109.0(12) . . ?
C9 C10 Fe1 71.0(7) . . ?
C11 C10 Fe1 71.0(7) . . ?
C9 C10 H202 125.5 . . ?
C11 C10 H202 125.5 . . ?
Fe1 C10 H202 125.5 . . ?
C17 C18 F4 119.9(13) . . ?
C17 C18 C19 121.4(13) . . ?
F4 C18 C19 118.7(12) . . ?
F10 C25 C20 118.0(12) . . ?
F10 C25 C24 118.1(11) . . ?
C20 C25 C24 123.8(13) . . ?
C27 C26 C30 109.8(10) . . ?
C27 C26 C2 124.7(12) . . ?
C30 C26 C2 125.5(12) . . ?
C27 C26 Fe2 70.5(6) . . ?
C30 C26 Fe2 69.5(6) . . ?
C2 C26 Fe2 127.1(8) . . ?
C12 C13 C9 107.4(11) . . ?
C12 C13 Fe1 69.7(7) . . ?
C9 C13 Fe1 69.1(6) . . ?
C12 C13 H223 126.3 . . ?
C9 C13 H223 126.3 . . ?
Fe1 C13 H223 126.3 . . ?
F18 C45 C46 119.0(15) . . ?
F18 C45 C44 119.6(15) . . ?
C46 C45 C44 121.3(16) . . ?
C57 C53 C54 108.6(11) . . ?
C57 C53 P3 119.2(10) . . ?
C54 C53 P3 132.0(10) . . ?
C57 C53 Fe3 68.8(6) . . ?
C54 C53 Fe3 70.0(7) . . ?
P3 C53 Fe3 123.4(6) . . ?
C100 C101 Cl2 111(3) . . ?
C100 C101 H5A 109.5 . . ?
Cl2 C101 H5A 109.5 . . ?
C100 C101 H5B 109.4 . . ?
Cl2 C101 H5B 109.4 . . ?
H5A C101 H5B 108.0 . . ?
C101 C100 Cl11 122(2) . . ?
C101 C100 H99C 106.9 . . ?
Cl11 C100 H99C 106.9 . . ?
C101 C100 H99D 106.9 . . ?
Cl11 C100 H99D 106.9 . . ?
H99C C100 H99D 106.7 . . ?
C102 C998 Cl22 129(2) . . ?
C102 C998 H99A 105.0 . . ?
Cl22 C998 H99A 105.0 . . ?
C102 C998 H99B 105.0 . . ?
Cl22 C998 H99B 105.0 . . ?
H99A C998 H99B 105.8 . . ?
Cl21 C102 C998 118(3) . . ?
Cl21 C102 H10A 107.8 . . ?
C998 C102 H10A 107.8 . . ?
Cl21 C102 H10B 107.8 . . ?
C998 C102 H10B 107.7 . . ?
H10A C102 H10B 107.1 . . ?

loop_
_geom_bond_atom_site_label_1
_geom_bond_atom_site_label_2
_geom_bond_distance
_geom_bond_site_symmetry_2
_geom_bond_publ_flag
Ag1 P2 2.416(3) . ?
Ag1 P1 2.430(3) . ?
Ag1 O1 2.567(10) . ?
Fe3 C57 2.007(12) . ?
Fe3 C48 2.009(12) . ?
Fe3 C56 2.013(13) . ?
Fe3 C53 2.025(11) . ?
Fe3 C55 2.030(14) . ?
Fe3 C51 2.032(12) . ?
Fe3 C52 2.033(11) . ?
Fe3 C54 2.039(12) . ?
Fe3 C50 2.041(12) . ?
Fe3 C49 2.042(12) . ?
Fe1 C10 2.012(12) . ?
Fe1 C5 2.014(11) . ?
Fe1 C8 2.028(13) . ?
Fe1 C7 2.033(12) . ?
Fe1 C6 2.033(12) . ?
Fe1 C9 2.045(11) . ?
Fe1 C11 2.046(13) . ?
Fe1 C12 2.051(13) . ?
Fe1 C4 2.051(11) . ?
Fe1 C13 2.055(11) . ?
Fe2 C31 2.028(11) . ?
Fe2 C32 2.028(11) . ?
Fe2 C34 2.035(13) . ?
Fe2 C35 2.039(11) . ?
Fe2 C28 2.043(13) . ?
Fe2 C29 2.049(12) . ?
Fe2 C30 2.053(11) . ?
Fe2 C26 2.054(11) . ?
Fe2 C33 2.064(12) . ?
Fe2 C27 2.066(11) . ?
S1 O3 1.411(10) . ?
S1 O2 1.429(10) . ?
S1 O1 1.431(10) . ?
S1 C70 1.793(17) . ?
P2 C31 1.778(12) . ?
P2 C42 1.792(12) . ?
P2 C36 1.815(13) . ?
P1 C9 1.776(12) . ?
P1 C20 1.824(13) . ?
P1 C14 1.830(13) . ?
P3 C53 1.820(12) . ?
P3 C58 1.825(14) . ?
P3 C64 1.850(12) . ?
F24 C62 1.353(17) . ?
F23 C61 1.330(17) . ?
F22 C60 1.331(16) . ?
F25 C63 1.388(14) . ?
F1 C15 1.364(14) . ?
F2 C16 1.325(13) . ?
F3 C17 1.336(15) . ?
F5 C19 1.336(13) . ?
F9 C24 1.329(13) . ?
F10 C25 1.345(14) . ?
F13 C39 1.361(15) . ?
F17 C44 1.317(16) . ?
F18 C45 1.338(16) . ?
F19 C46 1.335(15) . ?
F20 C47 1.328(14) . ?
F16 C43 1.339(15) . ?
F28 C67 1.343(13) . ?
F29 C68 1.356(15) . ?
F30 C69 1.344(13) . ?
F27 C66 1.347(14) . ?
F26 C65 1.357(14) . ?
F11 C37 1.344(13) . ?
F32 C70 1.328(17) . ?
F31 C70 1.339(16) . ?
F33 C70 1.312(16) . ?
F4 C18 1.366(14) . ?
F15 C41 1.333(16) . ?
F14 C40 1.339(15) . ?
F12 C38 1.359(15) . ?
F8 C23 1.348(14) . ?
F7 C22 1.338(13) . ?
F6 C21 1.341(13) . ?
F21 C59 1.365(15) . ?
N2 C2 1.336(14) . ?
N2 C3 1.356(13) . ?
N1 C2 1.350(14) . ?
N1 C1 1.385(13) . ?
N3 C1 1.315(14) . ?
N3 C3 1.340(14) . ?
C67 C66 1.325(18) . ?
C67 C68 1.375(17) . ?
C65 C66 1.340(16) . ?
C65 C64 1.389(16) . ?
C59 C60 1.357(19) . ?
C59 C58 1.357(18) . ?
C44 C45 1.37(2) . ?
C44 C43 1.398(19) . ?
C36 C37 1.346(16) . ?
C36 C41 1.365(17) . ?
C39 C40 1.36(2) . ?
C39 C38 1.402(19) . ?
C42 C43 1.349(18) . ?
C42 C47 1.395(18) . ?
C22 C21 1.373(16) . ?
C22 C23 1.384(16) . ?
C28 C29 1.394(18) . ?
C28 C27 1.426(15) . ?
C28 H18 0.9800 . ?
C41 C40 1.41(2) . ?
C29 C30 1.431(16) . ?
C29 H52 0.9800 . ?
C64 C69 1.384(17) . ?
C17 C18 1.348(17) . ?
C17 C16 1.359(18) . ?
C55 C54 1.399(17) . ?
C55 C56 1.431(19) . ?
C55 H71 0.9800 . ?
C1 C4 1.450(15) . ?
C63 C62 1.368(18) . ?
C63 C58 1.396(19) . ?
C16 C15 1.367(17) . ?
C68 C69 1.368(16) . ?
C2 C26 1.490(15) . ?
C33 C34 1.428(16) . ?
C33 C32 1.427(17) . ?
C33 H88 0.9800 . ?
C3 C48 1.447(16) . ?
C21 C20 1.407(16) . ?
C31 C32 1.397(14) . ?
C31 C35 1.449(16) . ?
C60 C61 1.36(2) . ?
C34 C35 1.388(16) . ?
C34 H100 0.9800 . ?
C50 C49 1.397(16) . ?
C50 C51 1.422(16) . ?
C50 H104 0.9800 . ?
C15 C14 1.390(16) . ?
C38 C37 1.378(18) . ?
C4 C8 1.388(16) . ?
C4 C5 1.433(14) . ?
C19 C14 1.359(16) . ?
C19 C18 1.381(18) . ?
C27 C26 1.406(16) . ?
C27 H124 0.9800 . ?
C12 C11 1.406(17) . ?
C12 C13 1.419(16) . ?
C12 H129 0.9800 . ?
C62 C61 1.35(2) . ?
C51 C52 1.411(17) . ?
C51 H131 0.9800 . ?
C24 C23 1.361(17) . ?
C24 C25 1.380(17) . ?
C35 H135 0.9800 . ?
C5 C6 1.444(16) . ?
C5 H136 0.9800 . ?
C6 C7 1.398(16) . ?
C6 H137 0.9800 . ?
C49 C48 1.435(16) . ?
C49 H138 0.9800 . ?
C52 C48 1.414(16) . ?
C52 H141 0.9800 . ?
C54 C53 1.428(16) . ?
C54 H146 0.9800 . ?
C56 C57 1.422(15) . ?
C56 H157 0.9800 . ?
C7 C8 1.408(16) . ?
C7 H159 0.9800 . ?
C47 C46 1.396(17) . ?
C57 C53 1.409(16) . ?
C57 H178 0.9800 . ?
C9 C10 1.406(16) . ?
C9 C13 1.437(15) . ?
C30 C26 1.435(16) . ?
C30 H183 0.9800 . ?
C46 C45 1.363(19) . ?
C32 H189 0.9800 . ?
C20 C25 1.364(16) . ?
C11 C10 1.410(15) . ?
C11 H196 0.9800 . ?
C8 H197 0.9800 . ?
C10 H202 0.9800 . ?
C13 H223 0.9800 . ?
Cl2 C101 1.72(4) . ?
C101 C100 1.46(2) . ?
C101 H5A 0.9700 . ?
C101 H5B 0.9700 . ?
Cl11 C100 1.79(3) . ?
C100 H99C 0.9700 . ?
C100 H99D 0.9700 . ?
C998 C102 1.443(19) . ?
C998 Cl22 1.73(3) . ?
C998 H99A 0.9700 . ?
C998 H99B 0.9700 . ?
C102 Cl21 1.45(5) . ?
C102 H10A 0.9700 . ?
C102 H10B 0.9700 . ?

loop_
_geom_torsion_atom_site_label_1
_geom_torsion_atom_site_label_2
_geom_torsion_atom_site_label_3
_geom_torsion_atom_site_label_4
_geom_torsion
_geom_torsion_site_symmetry_1
_geom_torsion_site_symmetry_2
_geom_torsion_site_symmetry_3
_geom_torsion_site_symmetry_4
_geom_torsion_publ_flag
O3 S1 O1 Ag1 -112.7(6) . . . . ?
O2 S1 O1 Ag1 24.1(7) . . . . ?
C70 S1 O1 Ag1 136.7(7) . . . . ?
C31 P2 C36 C37 -117.6(10) . . . . ?
C42 P2 C36 C37 129.5(10) . . . . ?
Ag1 P2 C36 C37 15.6(11) . . . . ?
C31 P2 C36 C41 64.8(11) . . . . ?
C42 P2 C36 C41 -48.1(12) . . . . ?
Ag1 P2 C36 C41 -162.0(9) . . . . ?
C31 P2 C42 C43 13.8(14) . . . . ?
C36 P2 C42 C43 125.0(13) . . . . ?
Ag1 P2 C42 C43 -110.0(12) . . . . ?
C31 P2 C42 C47 -173.7(9) . . . . ?
C36 P2 C42 C47 -62.5(11) . . . . ?
Ag1 P2 C42 C47 62.6(10) . . . . ?
C37 C36 C41 F15 -178.7(11) . . . . ?
P2 C36 C41 F15 -1.0(18) . . . . ?
C37 C36 C41 C40 0.0(19) . . . . ?
P2 C36 C41 C40 177.6(10) . . . . ?
O3 S1 C70 F33 56.4(14) . . . . ?
O2 S1 C70 F33 -67.2(14) . . . . ?
O1 S1 C70 F33 175.5(11) . . . . ?
O3 S1 C70 F32 -64.9(14) . . . . ?
O2 S1 C70 F32 171.4(11) . . . . ?
O1 S1 C70 F32 54.2(13) . . . . ?
O3 S1 C70 F31 175.9(11) . . . . ?
O2 S1 C70 F31 52.2(13) . . . . ?
O1 S1 C70 F31 -65.1(12) . . . . ?
C27 C28 C29 C30 1.7(14) . . . . ?
Fe2 C28 C29 C30 -58.7(8) . . . . ?
C27 C28 C29 Fe2 60.4(8) . . . . ?
C66 C65 C64 C69 2(2) . . . . ?
F26 C65 C64 C69 -176.9(11) . . . . ?
C66 C65 C64 P3 174.6(11) . . . . ?
F26 C65 C64 P3 -4.0(16) . . . . ?
C53 P3 C64 C69 -129.1(12) . . . . ?
C58 P3 C64 C69 -22.4(14) . . . . ?
C53 P3 C64 C65 59.3(11) . . . . ?
C58 P3 C64 C65 166.0(10) . . . . ?
C3 N3 C1 N1 5.3(17) . . . . ?
C3 N3 C1 C4 -171.6(10) . . . . ?
C2 N1 C1 N3 -7.4(16) . . . . ?
C2 N1 C1 C4 169.5(10) . . . . ?
F3 C17 C16 F2 2(2) . . . . ?
C18 C17 C16 F2 179.7(12) . . . . ?
F3 C17 C16 C15 179.7(12) . . . . ?
C18 C17 C16 C15 -3(2) . . . . ?
C66 C67 C68 F29 -178.9(12) . . . . ?
F28 C67 C68 F29 2.3(18) . . . . ?
C66 C67 C68 C69 -1.6(19) . . . . ?
F28 C67 C68 C69 179.6(11) . . . . ?
C3 N2 C2 N1 0.7(17) . . . . ?
C3 N2 C2 C26 177.3(9) . . . . ?
C1 N1 C2 N2 4.2(16) . . . . ?
C1 N1 C2 C26 -172.5(9) . . . . ?
C1 N3 C3 N2 0.7(16) . . . . ?
C1 N3 C3 C48 -176.8(10) . . . . ?
C2 N2 C3 N3 -3.5(16) . . . . ?
C2 N2 C3 C48 174.2(10) . . . . ?
F13 C39 C40 F14 -2(2) . . . . ?
C38 C39 C40 F14 177.3(12) . . . . ?
F13 C39 C40 C41 179.1(11) . . . . ?
C38 C39 C40 C41 -2(2) . . . . ?
F15 C41 C40 F14 0.4(19) . . . . ?
C36 C41 C40 F14 -178.4(12) . . . . ?
F15 C41 C40 C39 179.2(11) . . . . ?
C36 C41 C40 C39 0(2) . . . . ?
F7 C22 C21 F6 0.2(18) . . . . ?
C23 C22 C21 F6 -178.6(11) . . . . ?
F7 C22 C21 C20 179.1(11) . . . . ?
C23 C22 C21 C20 0(2) . . . . ?
C42 P2 C31 C32 70.3(13) . . . . ?
C36 P2 C31 C32 -36.7(13) . . . . ?
Ag1 P2 C31 C32 -172.4(10) . . . . ?
C42 P2 C31 C35 -113.5(10) . . . . ?
C36 P2 C31 C35 139.5(9) . . . . ?
Ag1 P2 C31 C35 3.8(11) . . . . ?
C42 P2 C31 Fe2 162.3(7) . . . . ?
C36 P2 C31 Fe2 55.2(8) . . . . ?
Ag1 P2 C31 Fe2 -80.5(7) . . . . ?
C58 C59 C60 F22 179.2(13) . . . . ?
F21 C59 C60 F22 -3(2) . . . . ?
C58 C59 C60 C61 2(2) . . . . ?
F21 C59 C60 C61 -180.0(14) . . . . ?
C32 C33 C34 C35 -0.1(14) . . . . ?
Fe2 C33 C34 C35 58.9(9) . . . . ?
C32 C33 C34 Fe2 -59.0(8) . . . . ?
F2 C16 C15 F1 -2.9(18) . . . . ?
C17 C16 C15 F1 179.7(11) . . . . ?
F2 C16 C15 C14 176.2(11) . . . . ?
C17 C16 C15 C14 -1(2) . . . . ?
C40 C39 C38 F12 -178.4(12) . . . . ?
F13 C39 C38 F12 1.0(19) . . . . ?
C40 C39 C38 C37 2(2) . . . . ?
F13 C39 C38 C37 -178.4(11) . . . . ?
N3 C1 C4 C8 -171.1(12) . . . . ?
N1 C1 C4 C8 11.7(19) . . . . ?
N3 C1 C4 C5 9.8(18) . . . . ?
N1 C1 C4 C5 -167.4(10) . . . . ?
N3 C1 C4 Fe1 -77.3(14) . . . . ?
N1 C1 C4 Fe1 105.5(11) . . . . ?
C47 C42 C43 F16 -178.6(12) . . . . ?
P2 C42 C43 F16 -6(2) . . . . ?
C47 C42 C43 C44 0(2) . . . . ?
P2 C42 C43 C44 173.1(13) . . . . ?
F17 C44 C43 F16 -4(2) . . . . ?
C45 C44 C43 F16 177.6(15) . . . . ?
F17 C44 C43 C42 177.4(16) . . . . ?
C45 C44 C43 C42 -1(3) . . . . ?
C29 C28 C27 C26 -0.8(14) . . . . ?
Fe2 C28 C27 C26 59.4(8) . . . . ?
C29 C28 C27 Fe2 -60.2(9) . . . . ?
F25 C63 C62 F24 -1.2(18) . . . . ?
C58 C63 C62 F24 -178.6(12) . . . . ?
F25 C63 C62 C61 177.9(13) . . . . ?
C58 C63 C62 C61 1(2) . . . . ?
C49 C50 C51 C52 -2.2(14) . . . . ?
Fe3 C50 C51 C52 -60.4(8) . . . . ?
C49 C50 C51 Fe3 58.2(8) . . . . ?
C33 C34 C35 C31 -0.1(13) . . . . ?
Fe2 C34 C35 C31 59.0(8) . . . . ?
C33 C34 C35 Fe2 -59.1(9) . . . . ?
C32 C31 C35 C34 0.3(13) . . . . ?
P2 C31 C35 C34 -176.8(8) . . . . ?
Fe2 C31 C35 C34 -59.8(8) . . . . ?
C32 C31 C35 Fe2 60.1(8) . . . . ?
P2 C31 C35 Fe2 -117.0(8) . . . . ?
C8 C4 C5 C6 -3.0(14) . . . . ?
C1 C4 C5 C6 176.2(11) . . . . ?
Fe1 C4 C5 C6 -60.6(8) . . . . ?
C8 C4 C5 Fe1 57.5(9) . . . . ?
C1 C4 C5 Fe1 -123.2(12) . . . . ?
C4 C5 C6 C7 1.3(13) . . . . ?
Fe1 C5 C6 C7 -59.9(8) . . . . ?
C4 C5 C6 Fe1 61.2(8) . . . . ?
C51 C50 C49 C48 0.6(13) . . . . ?
Fe3 C50 C49 C48 58.3(8) . . . . ?
C51 C50 C49 Fe3 -57.7(8) . . . . ?
C50 C51 C52 C48 3.0(14) . . . . ?
Fe3 C51 C52 C48 -57.5(8) . . . . ?
C50 C51 C52 Fe3 60.6(8) . . . . ?
C56 C55 C54 C53 -1.4(15) . . . . ?
Fe3 C55 C54 C53 -58.9(8) . . . . ?
C56 C55 C54 Fe3 57.5(10) . . . . ?
C60 C59 C58 C63 -2(2) . . . . ?
F21 C59 C58 C63 180.0(10) . . . . ?
C60 C59 C58 P3 172.5(11) . . . . ?
F21 C59 C58 P3 -5.2(17) . . . . ?
C62 C63 C58 C59 0.9(18) . . . . ?
F25 C63 C58 C59 -176.5(10) . . . . ?
C62 C63 C58 P3 -173.5(11) . . . . ?
F25 C63 C58 P3 9.2(17) . . . . ?
C53 P3 C58 C59 -116.6(11) . . . . ?
C64 P3 C58 C59 138.6(11) . . . . ?
C53 P3 C58 C63 57.3(12) . . . . ?
C64 P3 C58 C63 -47.5(13) . . . . ?
F28 C67 C66 C65 -179.8(11) . . . . ?
C68 C67 C66 C65 1(2) . . . . ?
F28 C67 C66 F27 -2(2) . . . . ?
C68 C67 C66 F27 179.6(11) . . . . ?
F26 C65 C66 C67 177.0(11) . . . . ?
C64 C65 C66 C67 -2(2) . . . . ?
F26 C65 C66 F27 -1.1(19) . . . . ?
C64 C65 C66 F27 -179.7(11) . . . . ?
C41 C36 C37 F11 178.5(11) . . . . ?
P2 C36 C37 F11 0.8(17) . . . . ?
C41 C36 C37 C38 0.7(19) . . . . ?
P2 C36 C37 C38 -177.0(10) . . . . ?
F12 C38 C37 F11 0.9(18) . . . . ?
C39 C38 C37 F11 -179.7(11) . . . . ?
F12 C38 C37 C36 178.8(11) . . . . ?
C39 C38 C37 C36 -2(2) . . . . ?
F24 C62 C61 F23 -2(2) . . . . ?
C63 C62 C61 F23 178.4(12) . . . . ?
F24 C62 C61 C60 178.4(13) . . . . ?
C63 C62 C61 C60 -1(2) . . . . ?
F22 C60 C61 F23 3(2) . . . . ?
C59 C60 C61 F23 -179.7(13) . . . . ?
F22 C60 C61 C62 -177.5(13) . . . . ?
C59 C60 C61 C62 -1(2) . . . . ?
C54 C55 C56 C57 1.1(15) . . . . ?
Fe3 C55 C56 C57 59.6(8) . . . . ?
C54 C55 C56 Fe3 -58.5(10) . . . . ?
C5 C6 C7 C8 0.9(14) . . . . ?
Fe1 C6 C7 C8 -58.0(9) . . . . ?
C5 C6 C7 Fe1 58.9(8) . . . . ?
F5 C19 C14 C15 179.8(10) . . . . ?
C18 C19 C14 C15 -1.7(17) . . . . ?
F5 C19 C14 P1 -0.9(16) . . . . ?
C18 C19 C14 P1 177.6(9) . . . . ?
F1 C15 C14 C19 -177.5(10) . . . . ?
C16 C15 C14 C19 3.5(18) . . . . ?
F1 C15 C14 P1 3.2(16) . . . . ?
C16 C15 C14 P1 -175.8(10) . . . . ?
C9 P1 C14 C19 108.4(10) . . . . ?
C20 P1 C14 C19 -137.5(10) . . . . ?
Ag1 P1 C14 C19 -22.2(12) . . . . ?
C9 P1 C14 C15 -72.3(11) . . . . ?
C20 P1 C14 C15 41.8(11) . . . . ?
Ag1 P1 C14 C15 157.0(8) . . . . ?
F29 C68 C69 F30 6.1(17) . . . . ?
C67 C68 C69 F30 -171.3(11) . . . . ?
F29 C68 C69 C64 179.2(11) . . . . ?
C67 C68 C69 C64 2(2) . . . . ?
C65 C64 C69 F30 171.2(11) . . . . ?
P3 C64 C69 F30 -0.7(19) . . . . ?
C65 C64 C69 C68 -1.8(19) . . . . ?
P3 C64 C69 C68 -173.7(10) . . . . ?
C43 C42 C47 F20 179.1(11) . . . . ?
P2 C42 C47 F20 5.6(16) . . . . ?
C43 C42 C47 C46 1.6(19) . . . . ?
P2 C42 C47 C46 -171.9(10) . . . . ?
C55 C56 C57 C53 -0.3(14) . . . . ?
Fe3 C56 C57 C53 59.8(8) . . . . ?
C55 C56 C57 Fe3 -60.1(9) . . . . ?
C20 P1 C9 C10 97.4(11) . . . . ?
C14 P1 C9 C10 -155.6(11) . . . . ?
Ag1 P1 C9 C10 -22.4(12) . . . . ?
C20 P1 C9 C13 -89.8(12) . . . . ?
C14 P1 C9 C13 17.2(13) . . . . ?
Ag1 P1 C9 C13 150.4(10) . . . . ?
C20 P1 C9 Fe1 -178.0(6) . . . . ?
C14 P1 C9 Fe1 -71.0(8) . . . . ?
Ag1 P1 C9 Fe1 62.2(7) . . . . ?
C28 C29 C30 C26 -1.8(14) . . . . ?
Fe2 C29 C30 C26 -60.6(8) . . . . ?
C28 C29 C30 Fe2 58.8(9) . . . . ?
F20 C47 C46 F19 0.8(18) . . . . ?
C42 C47 C46 F19 178.5(11) . . . . ?
F20 C47 C46 C45 180.0(12) . . . . ?
C42 C47 C46 C45 -2(2) . . . . ?
C35 C31 C32 C33 -0.4(14) . . . . ?
P2 C31 C32 C33 176.2(10) . . . . ?
Fe2 C31 C32 C33 59.5(9) . . . . ?
C35 C31 C32 Fe2 -59.9(8) . . . . ?
P2 C31 C32 Fe2 116.7(11) . . . . ?
C34 C33 C32 C31 0.3(14) . . . . ?
Fe2 C33 C32 C31 -58.9(9) . . . . ?
C34 C33 C32 Fe2 59.1(8) . . . . ?
F6 C21 C20 C25 177.4(11) . . . . ?
C22 C21 C20 C25 -1.4(19) . . . . ?
F6 C21 C20 P1 3.7(18) . . . . ?
C22 C21 C20 P1 -175.1(10) . . . . ?
C9 P1 C20 C25 -174.2(10) . . . . ?
C14 P1 C20 C25 74.1(11) . . . . ?
Ag1 P1 C20 C25 -50.0(11) . . . . ?
C9 P1 C20 C21 -0.7(13) . . . . ?
C14 P1 C20 C21 -112.3(11) . . . . ?
Ag1 P1 C20 C21 123.5(10) . . . . ?
C13 C12 C11 C10 1.3(15) . . . . ?
Fe1 C12 C11 C10 -58.1(8) . . . . ?
C13 C12 C11 Fe1 59.4(9) . . . . ?
C5 C4 C8 C7 3.6(14) . . . . ?
C1 C4 C8 C7 -175.6(12) . . . . ?
Fe1 C4 C8 C7 60.4(9) . . . . ?
C5 C4 C8 Fe1 -56.8(8) . . . . ?
C1 C4 C8 Fe1 124.0(13) . . . . ?
C6 C7 C8 C4 -2.8(15) . . . . ?
Fe1 C7 C8 C4 -61.1(9) . . . . ?
C6 C7 C8 Fe1 58.2(9) . . . . ?
F9 C24 C23 F8 -1(2) . . . . ?
C25 C24 C23 F8 -178.6(12) . . . . ?
F9 C24 C23 C22 179.2(12) . . . . ?
C25 C24 C23 C22 1(2) . . . . ?
F7 C22 C23 F8 1(2) . . . . ?
C21 C22 C23 F8 179.7(12) . . . . ?
F7 C22 C23 C24 -178.9(12) . . . . ?
C21 C22 C23 C24 0(2) . . . . ?
C51 C52 C48 C49 -2.7(13) . . . . ?
Fe3 C52 C48 C49 -60.9(8) . . . . ?
C51 C52 C48 C3 171.1(11) . . . . ?
Fe3 C52 C48 C3 112.9(11) . . . . ?
C51 C52 C48 Fe3 58.2(9) . . . . ?
C50 C49 C48 C52 1.3(13) . . . . ?
Fe3 C49 C48 C52 60.9(8) . . . . ?
C50 C49 C48 C3 -172.3(11) . . . . ?
Fe3 C49 C48 C3 -112.8(12) . . . . ?
C50 C49 C48 Fe3 -59.5(8) . . . . ?
N3 C3 C48 C52 9.8(17) . . . . ?
N2 C3 C48 C52 -168.0(10) . . . . ?
N3 C3 C48 C49 -177.5(10) . . . . ?
N2 C3 C48 C49 4.7(17) . . . . ?
N3 C3 C48 Fe3 95.6(11) . . . . ?
N2 C3 C48 Fe3 -82.2(11) . . . . ?
C13 C9 C10 C11 1.7(14) . . . . ?
P1 C9 C10 C11 175.7(8) . . . . ?
Fe1 C9 C10 C11 61.1(8) . . . . ?
C13 C9 C10 Fe1 -59.3(8) . . . . ?
P1 C9 C10 Fe1 114.7(9) . . . . ?
C12 C11 C10 C9 -1.9(14) . . . . ?
Fe1 C11 C10 C9 -61.1(9) . . . . ?
C12 C11 C10 Fe1 59.2(9) . . . . ?
F3 C17 C18 F4 0.4(19) . . . . ?
C16 C17 C18 F4 -177.0(12) . . . . ?
F3 C17 C18 C19 -177.9(11) . . . . ?
C16 C17 C18 C19 5(2) . . . . ?
F5 C19 C18 C17 176.3(11) . . . . ?
C14 C19 C18 C17 -2.3(19) . . . . ?
F5 C19 C18 F4 -2.1(16) . . . . ?
C14 C19 C18 F4 179.3(10) . . . . ?
C21 C20 C25 F10 179.3(11) . . . . ?
P1 C20 C25 F10 -6.5(16) . . . . ?
C21 C20 C25 C24 3(2) . . . . ?
P1 C20 C25 C24 176.7(11) . . . . ?
F9 C24 C25 F10 2.7(19) . . . . ?
C23 C24 C25 F10 -179.2(12) . . . . ?
F9 C24 C25 C20 179.4(12) . . . . ?
C23 C24 C25 C20 -3(2) . . . . ?
C28 C27 C26 C30 -0.4(13) . . . . ?
Fe2 C27 C26 C30 58.6(8) . . . . ?
C28 C27 C26 C2 178.8(10) . . . . ?
Fe2 C27 C26 C2 -122.2(11) . . . . ?
C28 C27 C26 Fe2 -59.0(8) . . . . ?
C29 C30 C26 C27 1.4(13) . . . . ?
Fe2 C30 C26 C27 -59.2(8) . . . . ?
C29 C30 C26 C2 -177.8(10) . . . . ?
Fe2 C30 C26 C2 121.6(11) . . . . ?
C29 C30 C26 Fe2 60.6(8) . . . . ?
N2 C2 C26 C27 -173.6(11) . . . . ?
N1 C2 C26 C27 3.4(16) . . . . ?
N2 C2 C26 C30 5.5(17) . . . . ?
N1 C2 C26 C30 -177.5(10) . . . . ?
N2 C2 C26 Fe2 95.5(13) . . . . ?
N1 C2 C26 Fe2 -87.4(13) . . . . ?
C11 C12 C13 C9 -0.3(15) . . . . ?
Fe1 C12 C13 C9 59.0(8) . . . . ?
C11 C12 C13 Fe1 -59.3(9) . . . . ?
C10 C9 C13 C12 -0.9(14) . . . . ?
P1 C9 C13 C12 -174.7(9) . . . . ?
Fe1 C9 C13 C12 -59.4(9) . . . . ?
C10 C9 C13 Fe1 58.5(8) . . . . ?
P1 C9 C13 Fe1 -115.3(10) . . . . ?
F19 C46 C45 F18 4(2) . . . . ?
C47 C46 C45 F18 -175.6(12) . . . . ?
F19 C46 C45 C44 -179.7(15) . . . . ?
C47 C46 C45 C44 1(2) . . . . ?
F17 C44 C45 F18 -1(3) . . . . ?
C43 C44 C45 F18 177.4(14) . . . . ?
F17 C44 C45 C46 -178.2(15) . . . . ?
C43 C44 C45 C46 1(3) . . . . ?
C56 C57 C53 C54 -0.5(13) . . . . ?
Fe3 C57 C53 C54 58.8(8) . . . . ?
C56 C57 C53 P3 -176.7(7) . . . . ?
Fe3 C57 C53 P3 -117.4(8) . . . . ?
C56 C57 C53 Fe3 -59.3(8) . . . . ?
C55 C54 C53 C57 1.2(14) . . . . ?
Fe3 C54 C53 C57 -58.1(8) . . . . ?
C55 C54 C53 P3 176.7(9) . . . . ?
Fe3 C54 C53 P3 117.4(10) . . . . ?
C55 C54 C53 Fe3 59.3(9) . . . . ?
C58 P3 C53 C57 140.6(10) . . . . ?
C64 P3 C53 C57 -111.7(10) . . . . ?
C58 P3 C53 C54 -34.5(13) . . . . ?
C64 P3 C53 C54 73.1(12) . . . . ?
C58 P3 C53 Fe3 57.9(9) . . . . ?
C64 P3 C53 Fe3 165.5(7) . . . . ?
Cl2 C101 C100 Cl11 -38(5) . . . . ?
Cl22 C998 C102 Cl21 70(5) . . . . ?
